data_1575787
loop_
_publ_author_name
'Spergen, Aswini'
'Bal, Pranav V.'
'Khan Shameer Shameem, Asif'
'Joshy, Arun'
'Nambiar, Anjana P.'
'Andrews, Alex P.'
'Sabapathi, Gokulnath'

_publ_section_title
;
 Bis-subporphyrin-like boron(iii) complexes derived from
 indolo[2,3-<i>a</i>]carbazole-based cyclic bis-BODIPYs exhibiting
 persistent helical chirality.
;
_journal_issue 41
_journal_name_full 'Chemical science'
_journal_page_first 19164
_journal_page_last 19171
_journal_paper_doi 10.1039/d5sc04279h
_journal_volume 16
_journal_year 2025
_chemical_formula_moiety 'C88 H80 B2 F2 N8'
_chemical_formula_sum 'C88 H80 B2 F2 N8'
_chemical_formula_weight 1309.22
_space_group_crystal_system monoclinic
_space_group_IT_number 15
_space_group_name_Hall '-C 2yc'
_space_group_name_H-M_alt 'C 1 2/c 1'
_atom_sites_solution_hydrogens geom
_audit_creation_method SHELXL-2018/3
_audit_update_record
;
2025-04-02 deposited with the CCDC.	2025-09-16 downloaded from the CCDC.
;
_cell_angle_alpha 90
_cell_angle_beta 110.730(4)
_cell_angle_gamma 90
_cell_formula_units_Z 8
_cell_length_a 32.653(4)
_cell_length_b 16.997(2)
_cell_length_c 30.332(4)
_cell_measurement_reflns_used 4502
_cell_measurement_temperature 140(2)
_cell_measurement_theta_max 18.70
_cell_measurement_theta_min 2.22
_cell_volume 15744(3)
_computing_cell_refinement 'APEX3/SAINT (Br uker, 2016)'
_computing_data_collection 'APEX3 (Bruker, 2016)'
_computing_data_reduction 'SAINT/XPREP (Bruker, 2016)'
_computing_molecular_graphics 'ORTEP3- 2014.1(Farrugia, 1997) '
_computing_publication_material 'SHELXL-2018/3 (Sheldrick, 2018)'
_computing_structure_refinement 'SHELXL-2018/3 (Sheldrick, 2018)'
_computing_structure_solution 'SHELXT 2018/2 (Sheldrick, 2018)'
_diffrn_ambient_temperature 140(2)
_diffrn_detector_area_resol_mean 0
_diffrn_measured_fraction_theta_full 0.999
_diffrn_measured_fraction_theta_max 0.999
_diffrn_measurement_device_type 'Bruker KAPPA APEX-II CCD'
_diffrn_measurement_method '\f and \w scans'
_diffrn_radiation_type MoK\a
_diffrn_radiation_wavelength 0.71073
_diffrn_reflns_av_R_equivalents 0.1367
_diffrn_reflns_av_unetI/netI 0.1343
_diffrn_reflns_Laue_measured_fraction_full 0.999
_diffrn_reflns_Laue_measured_fraction_max 0.999
_diffrn_reflns_limit_h_max 37
_diffrn_reflns_limit_h_min -38
_diffrn_reflns_limit_k_max 20
_diffrn_reflns_limit_k_min -20
_diffrn_reflns_limit_l_max 36
_diffrn_reflns_limit_l_min -36
_diffrn_reflns_number 79481
_diffrn_reflns_point_group_measured_fraction_full 0.999
_diffrn_reflns_point_group_measured_fraction_max 0.999
_diffrn_reflns_theta_full 24.999
_diffrn_reflns_theta_max 24.999
_diffrn_reflns_theta_min 1.334
_diffrn_source 'sealed tube'
_exptl_absorpt_coefficient_mu 0.068
_exptl_absorpt_correction_T_max 0.995
_exptl_absorpt_correction_T_min 0.994
_exptl_absorpt_correction_type multi-scan
_exptl_absorpt_process_details 'SADABS (Bruker, 2016)'
_exptl_crystal_colour brown
_exptl_crystal_density_diffrn 1.105
_exptl_crystal_density_meas 1.105
_exptl_crystal_density_method none
_exptl_crystal_description block
_exptl_crystal_F_000 5536
_exptl_crystal_size_max 0.095
_exptl_crystal_size_mid 0.085
_exptl_crystal_size_min 0.068
_refine_diff_density_max 0.485
_refine_diff_density_min -0.396
_refine_diff_density_rms 0.111
_refine_ls_extinction_coef 0.00086(13)
_refine_ls_extinction_expression Fc^*^=kFc[1+0.001xFc^2^\l^3^/sin(2\q)]^-1/4^
_refine_ls_extinction_method 'SHELXL-2018/3 (Sheldrick 2018)'
_refine_ls_goodness_of_fit_ref 0.998
_refine_ls_hydrogen_treatment constr
_refine_ls_matrix_type full
_refine_ls_number_parameters 970
_refine_ls_number_reflns 13856
_refine_ls_number_restraints 661
_refine_ls_restrained_S_all 0.993
_refine_ls_R_factor_all 0.2075
_refine_ls_R_factor_gt 0.0887
_refine_ls_shift/su_max 0.001
_refine_ls_shift/su_mean 0.000
_refine_ls_structure_factor_coef Fsqd
_refine_ls_weighting_details 'w=1/[\s^2^(Fo^2^)+(0.1678P)^2^] where P=(Fo^2^+2Fc^2^)/3'
_refine_ls_weighting_scheme calc
_refine_ls_wR_factor_gt 0.2308
_refine_ls_wR_factor_ref 0.3226
_reflns_Friedel_coverage 0.000
_reflns_number_gt 5548
_reflns_number_total 13856
_reflns_threshold_expression 'I > 2\s(I)'
_cod_data_source_file d5sc04279h2.cif
_cod_data_source_block shelx_CCDC2
_cod_depositor_comments 'Adding full bibliography for 1575785--1575787.cif.'
_cod_original_cell_volume 15744(4)
_cod_original_sg_symbol_H-M 'C 2/c'
_cod_database_code 1575787
_shelx_shelxl_version_number 2018/3
_shelx_space_group_comment
;
The symmetry employed for this shelxl refinement is uniquely defined
by the following loop, which should always be used as a source of
symmetry information in preference to the above space-group names.
They are only intended as comments.
;
_shelx_estimated_absorpt_t_min 0.994
_shelx_estimated_absorpt_t_max 0.995

loop_
_space_group_symop_operation_xyz
'x, y, z'
'-x, y, -z+1/2'
'x+1/2, y+1/2, z'
'-x+1/2, y+1/2, -z+1/2'
'-x, -y, -z'
'x, -y, z-1/2'
'-x+1/2, -y+1/2, -z'
'x+1/2, -y+1/2, z-1/2'

loop_
_atom_site_label
_atom_site_type_symbol
_atom_site_fract_x
_atom_site_fract_y
_atom_site_fract_z
_atom_site_U_iso_or_equiv
_atom_site_adp_type
_atom_site_occupancy
_atom_site_site_symmetry_order
_atom_site_calc_flag
_atom_site_refinement_flags_posn
_atom_site_refinement_flags_adp
_atom_site_refinement_flags_occupancy
_atom_site_disorder_assembly
_atom_site_disorder_group
C1 C 0.57029(17) 0.2842(3) 0.66524(19) 0.0514(14) Uani 1 1 d . U . . .
C2 C 0.61065(17) 0.3015(3) 0.66268(17) 0.0480(13) Uani 1 1 d . U . . .
C3 C 0.63794(17) 0.2393(3) 0.65902(18) 0.0498(13) Uani 1 1 d . U . . .
C4 C 0.62453(18) 0.1609(3) 0.66099(19) 0.0560(14) Uani 1 1 d . U . . .
H4 H 0.643254 0.118980 0.659593 0.067 Uiso 1 1 calc R U . . .
C5 C 0.58474(17) 0.1444(3) 0.6649(2) 0.0581(15) Uani 1 1 d . U . . .
H5 H 0.575947 0.091249 0.665704 0.070 Uiso 1 1 calc R U . . .
C6 C 0.55708(17) 0.2060(3) 0.66773(19) 0.0526(14) Uani 1 1 d . U . . .
C7 C 0.67678(16) 0.2772(3) 0.65606(17) 0.0467(13) Uani 1 1 d . U . . .
C8 C 0.67064(16) 0.3585(3) 0.65778(17) 0.0462(13) Uani 1 1 d . U . . .
C9 C 0.70094(16) 0.4127(3) 0.65417(17) 0.0453(13) Uani 1 1 d . U . . .
C10 C 0.73861(16) 0.3829(3) 0.64956(17) 0.0479(13) Uani 1 1 d . U . . .
H10 H 0.759656 0.418872 0.646360 0.057 Uiso 1 1 calc R U . . .
C11 C 0.74725(16) 0.3021(3) 0.64937(18) 0.0489(13) Uani 1 1 d . U . . .
C12 C 0.71563(16) 0.2495(3) 0.65204(18) 0.0493(13) Uani 1 1 d . U . . .
H12 H 0.720443 0.194534 0.651138 0.059 Uiso 1 1 calc R U . . .
C13 C 0.7909(4) 0.2715(6) 0.6485(3) 0.055(2) Uani 0.791(9) 1 d D U P A 1
C14 C 0.8174(3) 0.2396(8) 0.6975(3) 0.104(4) Uani 0.791(9) 1 d D U P A 1
H14A H 0.800398 0.198861 0.706231 0.156 Uiso 0.791(9) 1 calc R U P A 1
H14B H 0.844857 0.216848 0.697125 0.156 Uiso 0.791(9) 1 calc R U P A 1
H14C H 0.823903 0.282468 0.720549 0.156 Uiso 0.791(9) 1 calc R U P A 1
C15 C 0.7834(3) 0.2032(6) 0.6145(4) 0.093(3) Uani 0.791(9) 1 d D U P A 1
H15A H 0.766863 0.161891 0.623432 0.140 Uiso 0.791(9) 1 calc R U P A 1
H15B H 0.766812 0.221281 0.582472 0.140 Uiso 0.791(9) 1 calc R U P A 1
H15C H 0.811699 0.182073 0.615657 0.140 Uiso 0.791(9) 1 calc R U P A 1
C16 C 0.8164(4) 0.3344(6) 0.6342(5) 0.118(5) Uani 0.791(9) 1 d D U P A 1
H16A H 0.821471 0.379037 0.655974 0.177 Uiso 0.791(9) 1 calc R U P A 1
H16B H 0.844591 0.312922 0.635300 0.177 Uiso 0.791(9) 1 calc R U P A 1
H16C H 0.799704 0.352130 0.602115 0.177 Uiso 0.791(9) 1 calc R U P A 1
C16' C 0.8284(10) 0.301(2) 0.6975(10) 0.080(8) Uani 0.209(9) 1 d D U P A 2
H16D H 0.856413 0.281661 0.696952 0.120 Uiso 0.209(9) 1 calc R U P A 2
H16E H 0.829303 0.358954 0.699381 0.120 Uiso 0.209(9) 1 calc R U P A 2
H16F H 0.823199 0.279954 0.725095 0.120 Uiso 0.209(9) 1 calc R U P A 2
C15' C 0.7980(11) 0.1858(15) 0.6514(15) 0.092(9) Uani 0.209(9) 1 d D U P A 2
H15D H 0.828045 0.175078 0.653342 0.139 Uiso 0.209(9) 1 calc R U P A 2
H15E H 0.792963 0.161738 0.678448 0.139 Uiso 0.209(9) 1 calc R U P A 2
H15F H 0.777390 0.163622 0.622148 0.139 Uiso 0.209(9) 1 calc R U P A 2
C14' C 0.8037(16) 0.309(2) 0.6115(11) 0.081(9) Uani 0.209(9) 1 d D U P A 2
H14D H 0.832852 0.289608 0.614452 0.121 Uiso 0.209(9) 1 calc R U P A 2
H14E H 0.782323 0.291351 0.581246 0.121 Uiso 0.209(9) 1 calc R U P A 2
H14F H 0.803926 0.366291 0.612871 0.121 Uiso 0.209(9) 1 calc R U P A 2
C13' C 0.7909(12) 0.2754(19) 0.6520(12) 0.065(7) Uani 0.209(9) 1 d D U P A 2
C17 C 0.51481(17) 0.2099(3) 0.6729(2) 0.0554(14) Uani 1 1 d . U . . .
C18 C 0.48418(18) 0.1580(4) 0.6777(2) 0.0647(16) Uani 1 1 d . U . . .
H18 H 0.488801 0.103104 0.676068 0.078 Uiso 1 1 calc R U . . .
C19 C 0.44627(19) 0.1844(4) 0.6851(2) 0.0639(16) Uani 1 1 d . U . . .
C20 C 0.44146(18) 0.2640(4) 0.6913(2) 0.0629(16) Uani 1 1 d . U . . .
H20 H 0.417130 0.281384 0.698911 0.076 Uiso 1 1 calc R U . . .
C21 C 0.41077(19) 0.1246(4) 0.6845(2) 0.0740(18) Uani 1 1 d . U . . .
C22 C 0.4299(2) 0.0598(4) 0.7207(3) 0.087(2) Uani 1 1 d . U . . .
H22A H 0.453954 0.033843 0.714119 0.131 Uiso 1 1 calc R U . . .
H22B H 0.441074 0.082861 0.752351 0.131 Uiso 1 1 calc R U . . .
H22C H 0.407129 0.021198 0.718880 0.131 Uiso 1 1 calc R U . . .
C23 C 0.3918(2) 0.0882(5) 0.6340(3) 0.108(3) Uani 1 1 d . U . . .
H23A H 0.379528 0.130129 0.610911 0.162 Uiso 1 1 calc R U . . .
H23B H 0.415230 0.061327 0.626798 0.162 Uiso 1 1 calc R U . . .
H23C H 0.368741 0.050363 0.632644 0.162 Uiso 1 1 calc R U . . .
C24 C 0.3737(2) 0.1624(4) 0.6969(3) 0.105(3) Uani 1 1 d . U . . .
H24A H 0.360303 0.204581 0.674367 0.157 Uiso 1 1 calc R U . . .
H24B H 0.351526 0.122515 0.695330 0.157 Uiso 1 1 calc R U . . .
H24C H 0.385471 0.184178 0.728801 0.157 Uiso 1 1 calc R U . . .
C25 C 0.47100(18) 0.3197(3) 0.68667(19) 0.0564(14) Uani 1 1 d . U . . .
C026 C 0.6235(2) 0.7687(4) 0.6175(3) 0.088(2) Uani 1 1 d . . . . .
H02A H 0.597321 0.799546 0.614713 0.132 Uiso 1 1 calc R U . . .
H02B H 0.627804 0.768262 0.587156 0.132 Uiso 1 1 calc R U . . .
H02C H 0.619658 0.714589 0.626619 0.132 Uiso 1 1 calc R U . . .
C26 C 0.50609(18) 0.2902(4) 0.6749(2) 0.0586(15) Uani 1 1 d . U . . .
C27 C 0.46864(17) 0.4041(4) 0.69045(19) 0.0556(14) Uani 1 1 d . U . . .
C28 C 0.44080(19) 0.4556(4) 0.7040(2) 0.0654(16) Uani 1 1 d . U . . .
H28 H 0.418626 0.440267 0.715815 0.078 Uiso 1 1 calc R U . . .
C29 C 0.45155(19) 0.5303(4) 0.69722(19) 0.0652(16) Uani 1 1 d . U . . .
H29 H 0.438863 0.576843 0.704122 0.078 Uiso 1 1 calc R U . . .
C30 C 0.48525(18) 0.5266(3) 0.67788(19) 0.0577(15) Uani 1 1 d . U . . .
C31 C 0.49975(18) 0.5799(3) 0.6516(2) 0.0583(15) Uani 1 1 d . U . . .
C32 C 0.4913(2) 0.6640(4) 0.6518(2) 0.0765(18) Uani 1 1 d . U . . .
C33 C 0.4508(3) 0.6954(5) 0.6226(3) 0.114(3) Uani 1 1 d . U . . .
C34 C 0.4461(4) 0.7786(7) 0.6223(4) 0.160(4) Uani 1 1 d . U . . .
H34 H 0.418688 0.800810 0.603758 0.192 Uiso 1 1 calc R U . . .
C35 C 0.4782(6) 0.8267(8) 0.6468(6) 0.197(5) Uani 1 1 d . U . . .
C36 C 0.5185(5) 0.7973(6) 0.6749(4) 0.169(4) Uani 1 1 d . U . . .
H36 H 0.541323 0.832123 0.692040 0.203 Uiso 1 1 calc R U . . .
C37 C 0.5253(4) 0.7149(5) 0.6780(3) 0.114(3) Uani 1 1 d . U . . .
C38 C 0.4155(3) 0.6433(7) 0.5942(4) 0.166(5) Uani 1 1 d . U . . .
H38A H 0.389926 0.674857 0.576217 0.249 Uiso 1 1 calc R U . . .
H38B H 0.425530 0.613202 0.572319 0.249 Uiso 1 1 calc R U . . .
H38C H 0.407561 0.606994 0.614911 0.249 Uiso 1 1 calc R U . . .
C39 C 0.5689(3) 0.6810(6) 0.7095(4) 0.156(4) Uani 1 1 d . U . . .
H39A H 0.588799 0.723952 0.725093 0.233 Uiso 1 1 calc R U . . .
H39B H 0.564294 0.646910 0.733397 0.233 Uiso 1 1 calc R U . . .
H39C H 0.581851 0.650189 0.690409 0.233 Uiso 1 1 calc R U . . .
C40 C 0.4670(6) 0.9133(7) 0.6394(5) 0.302(9) Uani 1 1 d . U . . .
H40A H 0.492226 0.944621 0.658534 0.453 Uiso 1 1 calc R U . . .
H40B H 0.459658 0.926495 0.606057 0.453 Uiso 1 1 calc R U . . .
H40C H 0.441898 0.924693 0.648918 0.453 Uiso 1 1 calc R U . . .
C41 C 0.51972(17) 0.5495(3) 0.6199(2) 0.0575(15) Uani 1 1 d . U . . .
C42 C 0.52747(18) 0.5875(3) 0.5830(2) 0.0642(16) Uani 1 1 d . U . . .
H42 H 0.524344 0.642165 0.576163 0.077 Uiso 1 1 calc R U . . .
C43 C 0.54039(18) 0.5316(3) 0.5583(2) 0.0612(15) Uani 1 1 d . U . . .
H43 H 0.547359 0.540808 0.530860 0.073 Uiso 1 1 calc R U . . .
C44 C 0.54168(16) 0.4590(3) 0.57978(18) 0.0494(13) Uani 1 1 d . U . . .
C45 C 0.55135(16) 0.3834(3) 0.56315(18) 0.0454(13) Uani 1 1 d . U . . .
C46 C 0.52302(17) 0.3199(3) 0.55341(19) 0.0545(14) Uani 1 1 d . U . . .
H46 H 0.496983 0.323981 0.560473 0.065 Uiso 1 1 calc R U . . .
C47 C 0.53104(17) 0.2506(3) 0.5338(2) 0.0540(14) Uani 1 1 d . U . . .
C48 C 0.56939(17) 0.2439(3) 0.5239(2) 0.0566(15) Uani 1 1 d . U . . .
H48 H 0.575316 0.196731 0.510374 0.068 Uiso 1 1 calc R U . . .
C49 C 0.59903(16) 0.3059(3) 0.53364(18) 0.0473(13) Uani 1 1 d . U . . .
C50 C 0.58864(16) 0.3758(3) 0.55207(17) 0.0429(12) Uani 1 1 d . U . . .
C51 C 0.49777(18) 0.1820(4) 0.5197(2) 0.0667(17) Uani 1 1 d . U . . .
C52 C 0.5176(2) 0.1067(4) 0.5458(3) 0.106(3) Uani 1 1 d . U . . .
H52A H 0.544911 0.094809 0.540656 0.159 Uiso 1 1 calc R U . . .
H52B H 0.523567 0.113608 0.579544 0.159 Uiso 1 1 calc R U . . .
H52C H 0.496898 0.063135 0.533846 0.159 Uiso 1 1 calc R U . . .
C53 C 0.4551(3) 0.2023(5) 0.5268(4) 0.161(5) Uani 1 1 d . U . . .
H53A H 0.443041 0.250868 0.509735 0.241 Uiso 1 1 calc R U . . .
H53B H 0.434126 0.159318 0.514783 0.241 Uiso 1 1 calc R U . . .
H53C H 0.460795 0.209791 0.560481 0.241 Uiso 1 1 calc R U . . .
C54 C 0.4859(3) 0.1636(5) 0.4672(3) 0.109(3) Uani 1 1 d . U . . .
H54A H 0.512477 0.150116 0.460909 0.164 Uiso 1 1 calc R U . . .
H54B H 0.465490 0.119058 0.458586 0.164 Uiso 1 1 calc R U . . .
H54C H 0.472022 0.209728 0.448466 0.164 Uiso 1 1 calc R U . . .
C55 C 0.64021(16) 0.3191(3) 0.52702(18) 0.0462(13) Uani 1 1 d . U . . .
C56 C 0.65309(16) 0.3950(3) 0.54276(17) 0.0426(12) Uani 1 1 d . U . . .
C57 C 0.66480(16) 0.2749(3) 0.50605(19) 0.0523(14) Uani 1 1 d . U . . .
H57 H 0.656737 0.222182 0.496534 0.063 Uiso 1 1 calc R U . . .
C58 C 0.70047(16) 0.3080(3) 0.49933(19) 0.0498(14) Uani 1 1 d . U . . .
H58 H 0.716006 0.279655 0.483253 0.060 Uiso 1 1 calc R U . . .
C59 C 0.71382(15) 0.3841(3) 0.51638(18) 0.0447(12) Uani 1 1 d . U . . .
C60 C 0.69113(16) 0.4256(3) 0.54013(17) 0.0429(12) Uani 1 1 d . U . . .
C61 C 0.74341(16) 0.5052(3) 0.53652(18) 0.0486(13) Uani 1 1 d . U . . .
C62 C 0.74787(16) 0.4366(3) 0.51281(18) 0.0483(13) Uani 1 1 d . U . . .
C63 C 0.77812(16) 0.4359(3) 0.49023(19) 0.0527(14) Uani 1 1 d . U . . .
H63 H 0.781827 0.389396 0.474661 0.063 Uiso 1 1 calc R U . . .
C64 C 0.80292(17) 0.5014(3) 0.4900(2) 0.0557(15) Uani 1 1 d . U . . .
C65 C 0.8324(3) 0.4335(6) 0.4334(4) 0.098(3) Uani 0.791(9) 1 d D U P A 1
H65A H 0.829488 0.383663 0.448298 0.147 Uiso 0.791(9) 1 calc R U P A 1
H65B H 0.805814 0.443195 0.406070 0.147 Uiso 0.791(9) 1 calc R U P A 1
H65C H 0.857692 0.430720 0.423239 0.147 Uiso 0.791(9) 1 calc R U P A 1
C66 C 0.8435(4) 0.5767(6) 0.4462(4) 0.103(4) Uani 0.791(9) 1 d D U P A 1
H66A H 0.847703 0.618645 0.469617 0.154 Uiso 0.791(9) 1 calc R U P A 1
H66B H 0.868852 0.574818 0.436116 0.154 Uiso 0.791(9) 1 calc R U P A 1
H66C H 0.816975 0.587293 0.418947 0.154 Uiso 0.791(9) 1 calc R U P A 1
C67 C 0.8830(3) 0.4821(7) 0.5090(4) 0.112(4) Uani 0.791(9) 1 d D U P A 1
H67A H 0.888515 0.523910 0.532682 0.168 Uiso 0.791(9) 1 calc R U P A 1
H67B H 0.881204 0.431361 0.523575 0.168 Uiso 0.791(9) 1 calc R U P A 1
H67C H 0.906890 0.480699 0.496612 0.168 Uiso 0.791(9) 1 calc R U P A 1
C68 C 0.8388(3) 0.4987(5) 0.4679(3) 0.063(2) Uani 0.791(9) 1 d D U P A 1
C65' C 0.8118(11) 0.494(3) 0.4161(11) 0.102(9) Uani 0.209(9) 1 d D U P A 2
H65D H 0.833450 0.499942 0.400663 0.153 Uiso 0.209(9) 1 calc R U P A 2
H65E H 0.799728 0.440943 0.411007 0.153 Uiso 0.209(9) 1 calc R U P A 2
H65F H 0.788131 0.532488 0.402607 0.153 Uiso 0.209(9) 1 calc R U P A 2
C66' C 0.8597(14) 0.5870(19) 0.4707(15) 0.092(10) Uani 0.209(9) 1 d D U P A 2
H66D H 0.880015 0.579190 0.453771 0.138 Uiso 0.209(9) 1 calc R U P A 2
H66E H 0.839115 0.629238 0.455551 0.138 Uiso 0.209(9) 1 calc R U P A 2
H66F H 0.876216 0.601214 0.503479 0.138 Uiso 0.209(9) 1 calc R U P A 2
C67' C 0.8711(15) 0.449(2) 0.4860(15) 0.120(10) Uani 0.209(9) 1 d D U P A 2
H67D H 0.891958 0.457992 0.469887 0.180 Uiso 0.209(9) 1 calc R U P A 2
H67E H 0.886243 0.453392 0.520092 0.180 Uiso 0.209(9) 1 calc R U P A 2
H67F H 0.858844 0.395577 0.478456 0.180 Uiso 0.209(9) 1 calc R U P A 2
C68' C 0.8340(13) 0.510(2) 0.4694(12) 0.095(7) Uiso 0.209(9) 1 d D U P A 2
C69 C 0.79619(17) 0.5707(3) 0.51147(19) 0.0573(15) Uani 1 1 d . . . . .
H69 H 0.812190 0.616659 0.509900 0.069 Uiso 1 1 calc R U . . .
C70 C 0.76668(17) 0.5739(3) 0.53504(19) 0.0558(15) Uani 1 1 d . . . . .
C71 C 0.75751(18) 0.6427(3) 0.55847(19) 0.0561(15) Uani 1 1 d . . . . .
C72 C 0.77280(19) 0.7220(3) 0.5647(2) 0.0651(17) Uani 1 1 d . . . . .
H72 H 0.792343 0.745128 0.551484 0.078 Uiso 1 1 calc R U . . .
C73 C 0.75433(19) 0.7587(3) 0.5929(2) 0.0645(16) Uani 1 1 d . . . . .
H73 H 0.758360 0.812255 0.602423 0.077 Uiso 1 1 calc R U . . .
C74 C 0.72800(17) 0.7032(3) 0.60586(19) 0.0517(14) Uani 1 1 d . . . . .
C75 C 0.70997(16) 0.7005(3) 0.64134(18) 0.0492(13) Uani 1 1 d . . . . .
C76 C 0.69919(17) 0.6270(3) 0.65568(18) 0.0528(14) Uani 1 1 d . . . . .
C77 C 0.68586(18) 0.6109(3) 0.69393(19) 0.0612(16) Uani 1 1 d . . . . .
H77 H 0.679728 0.648203 0.714069 0.073 Uiso 1 1 calc R U . . .
C78 C 0.68342(18) 0.5301(3) 0.6965(2) 0.0605(15) Uani 1 1 d . . . . .
H78 H 0.675540 0.501717 0.719301 0.073 Uiso 1 1 calc R U . . .
C79 C 0.69455(17) 0.4966(3) 0.65979(18) 0.0487(13) Uani 1 1 d . . . . .
C80 C 0.70450(17) 0.7725(3) 0.66564(18) 0.0483(13) Uani 1 1 d . . . . .
C81 C 0.66278(19) 0.8048(3) 0.6544(2) 0.0597(15) Uani 1 1 d . . . . .
C82 C 0.6581(2) 0.8739(4) 0.6782(2) 0.0722(18) Uani 1 1 d . . . . .
H82 H 0.629846 0.896433 0.670863 0.087 Uiso 1 1 calc R U . . .
C83 C 0.6934(3) 0.9092(4) 0.7117(2) 0.0726(18) Uani 1 1 d . . . . .
C84 C 0.7331(2) 0.8739(3) 0.7229(2) 0.0688(17) Uani 1 1 d . . . . .
H84 H 0.757434 0.896966 0.746812 0.083 Uiso 1 1 calc R U . . .
C85 C 0.74009(19) 0.8055(3) 0.7010(2) 0.0589(15) Uani 1 1 d . . . . .
C86 C 0.7852(2) 0.7702(4) 0.7154(2) 0.086(2) Uani 1 1 d . . . . .
H86A H 0.805591 0.801846 0.740651 0.129 Uiso 1 1 calc R U . . .
H86B H 0.784464 0.716340 0.726640 0.129 Uiso 1 1 calc R U . . .
H86C H 0.794778 0.769354 0.688222 0.129 Uiso 1 1 calc R U . . .
C87 C 0.6871(3) 0.9827(4) 0.7375(3) 0.119(3) Uani 1 1 d . . . . .
H87A H 0.656435 0.999266 0.724507 0.179 Uiso 1 1 calc R U . . .
H87B H 0.695074 0.970902 0.771131 0.179 Uiso 1 1 calc R U . . .
H87C H 0.705875 1.025018 0.733463 0.179 Uiso 1 1 calc R U . . .
B1 B 0.5361(2) 0.4243(4) 0.6651(2) 0.0563(17) Uani 1 1 d . . . . .
B2 B 0.6985(2) 0.5642(3) 0.5812(2) 0.0451(15) Uani 1 1 d . . . . .
F1 F 0.57494(9) 0.45653(18) 0.69776(10) 0.0603(8) Uani 1 1 d . . . . .
F2 F 0.65484(9) 0.58568(17) 0.55792(10) 0.0574(8) Uani 1 1 d . . . . .
N1 N 0.53818(14) 0.3367(3) 0.66727(15) 0.0541(12) Uani 1 1 d . . . . .
N2 N 0.49623(14) 0.4481(3) 0.67705(15) 0.0556(12) Uani 1 1 d . . . . .
N3 N 0.52930(13) 0.4694(2) 0.61802(15) 0.0508(11) Uani 1 1 d . . . . .
N4 N 0.72933(14) 0.6334(2) 0.58207(15) 0.0520(11) Uani 1 1 d . . . . .
N5 N 0.71085(13) 0.4985(2) 0.55528(14) 0.0454(11) Uani 1 1 d . . . . .
N6 N 0.70275(13) 0.5559(2) 0.63420(14) 0.0483(11) Uani 1 1 d . . . . .
N7 N 0.63044(13) 0.3719(2) 0.66259(14) 0.0496(11) Uani 1 1 d . . . . .
H7 H 0.619576 0.418349 0.665158 0.060 Uiso 1 1 calc R U . . .
N8 N 0.62211(13) 0.4287(2) 0.55828(14) 0.0468(11) Uani 1 1 d . . . . .
H8 H 0.623552 0.476238 0.570190 0.056 Uiso 1 1 calc R U . . .

loop_
_atom_site_aniso_label
_atom_site_aniso_U_11
_atom_site_aniso_U_22
_atom_site_aniso_U_33
_atom_site_aniso_U_23
_atom_site_aniso_U_13
_atom_site_aniso_U_12
C1 0.047(3) 0.062(4) 0.054(3) 0.012(3) 0.027(3) 0.015(3)
C2 0.051(3) 0.054(3) 0.045(3) 0.003(3) 0.025(3) 0.001(3)
C3 0.046(3) 0.061(3) 0.047(3) 0.009(3) 0.021(3) 0.007(3)
C4 0.055(3) 0.057(4) 0.066(4) 0.009(3) 0.033(3) 0.009(3)
C5 0.056(4) 0.054(3) 0.070(4) 0.011(3) 0.029(3) 0.002(3)
C6 0.048(3) 0.057(3) 0.059(4) 0.012(3) 0.027(3) 0.013(3)
C7 0.048(3) 0.055(3) 0.040(3) 0.004(2) 0.018(2) 0.004(3)
C8 0.045(3) 0.059(3) 0.039(3) 0.004(2) 0.021(3) 0.009(3)
C9 0.048(3) 0.050(3) 0.040(3) 0.005(2) 0.018(3) 0.005(3)
C10 0.042(3) 0.063(4) 0.044(3) 0.003(3) 0.021(3) 0.001(3)
C11 0.040(3) 0.062(3) 0.045(3) 0.002(3) 0.016(3) 0.006(3)
C12 0.040(3) 0.057(3) 0.054(3) 0.004(3) 0.020(3) 0.009(3)
C13 0.046(4) 0.067(5) 0.057(5) 0.000(4) 0.024(4) 0.005(4)
C14 0.076(7) 0.163(10) 0.063(6) -0.001(7) 0.012(5) 0.044(7)
C15 0.065(6) 0.138(8) 0.088(7) -0.022(6) 0.040(6) 0.021(5)
C16 0.076(8) 0.114(9) 0.190(13) 0.024(8) 0.080(9) 0.014(6)
C16' 0.046(14) 0.095(17) 0.087(16) -0.013(16) 0.009(13) 0.007(15)
C15' 0.066(15) 0.103(17) 0.101(17) -0.005(16) 0.020(15) 0.031(14)
C14' 0.062(17) 0.103(18) 0.084(17) 0.006(15) 0.033(14) 0.029(15)
C13' 0.053(10) 0.083(11) 0.065(10) -0.005(10) 0.028(10) 0.008(10)
C17 0.047(3) 0.064(4) 0.062(4) 0.013(3) 0.027(3) 0.007(3)
C18 0.058(4) 0.072(4) 0.068(4) 0.015(3) 0.026(3) 0.000(3)
C19 0.056(4) 0.081(4) 0.065(4) 0.007(3) 0.033(3) 0.000(3)
C20 0.050(3) 0.081(4) 0.067(4) 0.006(3) 0.032(3) 0.002(3)
C21 0.051(4) 0.099(5) 0.079(5) 0.006(4) 0.032(3) -0.005(4)
C22 0.077(4) 0.094(5) 0.104(6) 0.013(4) 0.047(4) -0.007(4)
C23 0.076(5) 0.154(7) 0.092(6) -0.006(5) 0.027(4) -0.025(5)
C24 0.070(5) 0.108(6) 0.154(8) 0.020(5) 0.063(5) 0.003(4)
C25 0.049(3) 0.073(4) 0.055(3) 0.010(3) 0.028(3) 0.008(3)
C026 0.060(4) 0.100(5) 0.090(5) -0.002(4) 0.010(4) 0.000(4)
C26 0.049(3) 0.074(4) 0.059(4) 0.016(3) 0.026(3) 0.006(3)
C27 0.043(3) 0.077(4) 0.052(3) 0.010(3) 0.023(3) 0.010(3)
C28 0.057(4) 0.093(5) 0.057(4) 0.006(3) 0.033(3) 0.014(3)
C29 0.065(4) 0.086(4) 0.053(4) -0.001(3) 0.031(3) 0.022(3)
C30 0.055(3) 0.074(4) 0.048(3) 0.004(3) 0.023(3) 0.019(3)
C31 0.056(3) 0.068(4) 0.051(3) 0.004(3) 0.020(3) 0.019(3)
C32 0.100(5) 0.070(4) 0.074(4) 0.005(4) 0.049(4) 0.026(4)
C33 0.132(7) 0.118(6) 0.117(7) 0.039(5) 0.075(6) 0.067(6)
C34 0.234(11) 0.129(8) 0.147(9) 0.049(7) 0.104(8) 0.111(8)
C35 0.329(14) 0.108(8) 0.165(11) -0.005(7) 0.099(9) 0.078(9)
C36 0.289(12) 0.092(7) 0.131(8) -0.017(6) 0.082(8) 0.011(7)
C37 0.186(8) 0.080(5) 0.089(6) -0.006(5) 0.065(6) 0.006(6)
C38 0.087(6) 0.237(13) 0.164(10) 0.079(9) 0.031(7) 0.051(8)
C39 0.155(9) 0.145(9) 0.126(8) 0.016(7) 0.000(7) -0.049(7)
C40 0.57(2) 0.124(9) 0.253(16) 0.042(10) 0.192(17) 0.158(13)
C41 0.056(3) 0.063(4) 0.059(4) 0.010(3) 0.025(3) 0.014(3)
C42 0.076(4) 0.062(4) 0.067(4) 0.012(3) 0.041(3) 0.011(3)
C43 0.069(4) 0.067(4) 0.059(4) 0.007(3) 0.037(3) 0.006(3)
C44 0.047(3) 0.059(3) 0.049(3) 0.004(3) 0.025(3) 0.003(3)
C45 0.041(3) 0.049(3) 0.050(3) 0.003(2) 0.020(3) 0.003(3)
C46 0.047(3) 0.064(4) 0.059(4) -0.002(3) 0.027(3) 0.000(3)
C47 0.040(3) 0.062(3) 0.065(4) -0.006(3) 0.025(3) -0.007(3)
C48 0.048(3) 0.061(4) 0.066(4) -0.005(3) 0.028(3) -0.005(3)
C49 0.044(3) 0.054(3) 0.051(3) -0.002(3) 0.024(3) -0.007(3)
C50 0.040(3) 0.053(3) 0.038(3) -0.001(2) 0.017(2) -0.001(3)
C51 0.047(3) 0.070(4) 0.090(5) -0.017(4) 0.033(3) -0.015(3)
C52 0.103(6) 0.085(5) 0.119(7) 0.007(5) 0.026(5) -0.030(4)
C53 0.101(6) 0.145(8) 0.276(13) -0.108(8) 0.117(8) -0.069(6)
C54 0.111(6) 0.119(6) 0.086(6) -0.014(5) 0.020(5) -0.042(5)
C55 0.041(3) 0.055(3) 0.048(3) 0.001(3) 0.023(3) -0.002(3)
C56 0.042(3) 0.049(3) 0.042(3) -0.002(2) 0.021(2) -0.003(3)
C57 0.047(3) 0.055(3) 0.060(4) -0.005(3) 0.026(3) -0.002(3)
C58 0.043(3) 0.054(3) 0.062(4) -0.007(3) 0.030(3) -0.001(3)
C59 0.039(3) 0.052(3) 0.048(3) -0.004(2) 0.022(2) -0.005(2)
C60 0.043(3) 0.047(3) 0.045(3) -0.004(2) 0.025(3) -0.005(3)
C61 0.048(3) 0.056(3) 0.043(3) 0.000(3) 0.017(3) -0.009(3)
C62 0.046(3) 0.054(3) 0.047(3) -0.007(3) 0.020(3) -0.012(3)
C63 0.050(3) 0.058(3) 0.060(4) -0.011(3) 0.033(3) -0.011(3)
C64 0.052(3) 0.064(4) 0.062(4) -0.009(3) 0.034(3) -0.013(3)
C65 0.114(7) 0.107(8) 0.114(8) -0.032(6) 0.091(7) -0.029(6)
C66 0.123(9) 0.106(7) 0.122(10) -0.003(7) 0.095(8) -0.018(6)
C67 0.079(7) 0.141(9) 0.134(9) -0.046(7) 0.060(7) -0.012(6)
C68 0.059(5) 0.066(5) 0.084(5) -0.017(4) 0.051(4) -0.019(4)
C65' 0.086(13) 0.124(15) 0.110(14) 0.005(13) 0.053(11) -0.004(12)
C66' 0.085(15) 0.122(16) 0.102(16) -0.015(13) 0.073(12) -0.008(13)
C67' 0.114(18) 0.124(19) 0.137(19) -0.021(17) 0.063(17) -0.004(17)
C69 0.052(3) 0.070(4) 0.060(4) -0.001(3) 0.031(3) -0.016(3)
C70 0.058(4) 0.061(4) 0.055(4) -0.010(3) 0.029(3) -0.014(3)
C71 0.060(4) 0.062(4) 0.054(4) 0.001(3) 0.030(3) -0.009(3)
C72 0.076(4) 0.062(4) 0.071(4) -0.010(3) 0.044(4) -0.018(3)
C73 0.077(4) 0.057(4) 0.068(4) -0.004(3) 0.036(4) -0.010(3)
C74 0.062(4) 0.049(3) 0.049(3) -0.008(3) 0.024(3) -0.003(3)
C75 0.050(3) 0.051(3) 0.048(3) -0.005(3) 0.019(3) 0.000(3)
C76 0.060(4) 0.061(4) 0.039(3) -0.005(3) 0.019(3) 0.000(3)
C77 0.076(4) 0.066(4) 0.052(4) -0.010(3) 0.035(3) -0.004(3)
C78 0.071(4) 0.067(4) 0.053(4) 0.008(3) 0.034(3) 0.005(3)
C79 0.054(3) 0.057(4) 0.039(3) 0.000(3) 0.021(3) -0.002(3)
C80 0.047(3) 0.057(3) 0.044(3) -0.002(3) 0.020(3) 0.000(3)
C81 0.058(4) 0.068(4) 0.055(4) 0.001(3) 0.021(3) 0.008(3)
C82 0.069(4) 0.088(5) 0.060(4) 0.004(4) 0.025(4) 0.023(4)
C83 0.101(5) 0.062(4) 0.059(4) 0.000(3) 0.034(4) 0.019(4)
C84 0.087(5) 0.062(4) 0.055(4) -0.012(3) 0.021(4) 0.005(4)
C85 0.064(4) 0.066(4) 0.051(4) -0.001(3) 0.025(3) 0.005(3)
C86 0.076(5) 0.102(5) 0.070(5) -0.015(4) 0.015(4) 0.018(4)
C87 0.181(8) 0.084(5) 0.089(6) -0.018(4) 0.044(6) 0.046(5)
B1 0.051(4) 0.064(5) 0.059(4) 0.004(3) 0.024(4) 0.004(4)
B2 0.043(4) 0.051(4) 0.043(4) -0.004(3) 0.019(3) -0.009(3)
F1 0.0511(19) 0.074(2) 0.060(2) 0.0024(17) 0.0246(17) 0.0070(16)
F2 0.056(2) 0.0634(19) 0.055(2) -0.0034(15) 0.0226(16) -0.0005(15)
N1 0.050(3) 0.059(3) 0.063(3) 0.015(2) 0.032(2) 0.013(2)
N2 0.056(3) 0.064(3) 0.055(3) 0.007(2) 0.030(2) 0.022(2)
N3 0.054(3) 0.052(3) 0.053(3) 0.005(2) 0.028(2) 0.010(2)
N4 0.059(3) 0.053(3) 0.051(3) -0.006(2) 0.027(2) -0.007(2)
N5 0.043(2) 0.054(3) 0.049(3) -0.006(2) 0.027(2) -0.006(2)
N6 0.058(3) 0.048(3) 0.047(3) -0.002(2) 0.028(2) -0.002(2)
N7 0.045(3) 0.053(3) 0.059(3) 0.010(2) 0.028(2) 0.009(2)
N8 0.046(3) 0.052(3) 0.050(3) -0.008(2) 0.027(2) -0.006(2)

loop_
_atom_type_symbol
_atom_type_description
_atom_type_scat_dispersion_real
_atom_type_scat_dispersion_imag
_atom_type_scat_source
C C 0.0033 0.0016 'International Tables Vol C Tables 4.2.6.8 and 6.1.1.4'
H H 0.0000 0.0000 'International Tables Vol C Tables 4.2.6.8 and 6.1.1.4'
B B 0.0013 0.0007 'International Tables Vol C Tables 4.2.6.8 and 6.1.1.4'
F F 0.0171 0.0103 'International Tables Vol C Tables 4.2.6.8 and 6.1.1.4'
N N 0.0061 0.0033 'International Tables Vol C Tables 4.2.6.8 and 6.1.1.4'

loop_
_geom_angle_atom_site_label_1
_geom_angle_atom_site_label_2
_geom_angle_atom_site_label_3
_geom_angle
_geom_angle_site_symmetry_1
_geom_angle_site_symmetry_3
_geom_angle_publ_flag
C2 C1 N1 127.8(5) . . ?
C2 C1 C6 121.4(5) . . ?
N1 C1 C6 110.7(4) . . ?
N7 C2 C1 130.7(5) . . ?
N7 C2 C3 110.2(4) . . ?
C1 C2 C3 119.1(5) . . ?
C4 C3 C2 119.3(5) . . ?
C4 C3 C7 135.4(5) . . ?
C2 C3 C7 105.2(4) . . ?
C5 C4 C3 121.0(5) . . ?
C4 C5 C6 120.0(5) . . ?
C5 C6 C1 119.0(5) . . ?
C5 C6 C17 134.4(5) . . ?
C1 C6 C17 106.6(5) . . ?
C12 C7 C8 118.8(5) . . ?
C12 C7 C3 134.0(5) . . ?
C8 C7 C3 107.2(4) . . ?
C9 C8 N7 128.8(5) . . ?
C9 C8 C7 122.6(4) . . ?
N7 C8 C7 108.6(4) . . ?
C10 C9 C8 116.7(5) . . ?
C10 C9 C79 122.6(5) . . ?
C8 C9 C79 120.4(4) . . ?
C9 C10 C11 123.2(5) . . ?
C12 C11 C10 118.4(4) . . ?
C12 C11 C13' 121.6(14) . . ?
C10 C11 C13' 119.6(13) . . ?
C12 C11 C13 120.0(5) . . ?
C10 C11 C13 121.6(6) . . ?
C11 C12 C7 120.3(5) . . ?
C16 C13 C15 108.7(8) . . ?
C16 C13 C11 112.2(8) . . ?
C15 C13 C11 110.2(7) . . ?
C16 C13 C14 110.5(9) . . ?
C15 C13 C14 106.7(8) . . ?
C11 C13 C14 108.3(8) . . ?
C11 C13' C14' 112(3) . . ?
C11 C13' C15' 117(2) . . ?
C14' C13' C15' 106(2) . . ?
C11 C13' C16' 114(2) . . ?
C14' C13' C16' 105(2) . . ?
C15' C13' C16' 102.6(19) . . ?
C18 C17 C26 116.9(5) . . ?
C18 C17 C6 137.6(5) . . ?
C26 C17 C6 105.4(5) . . ?
C17 C18 C19 121.7(6) . . ?
C20 C19 C18 118.8(5) . . ?
C20 C19 C21 121.9(5) . . ?
C18 C19 C21 119.3(6) . . ?
C19 C20 C25 122.4(5) . . ?
C22 C21 C24 106.6(5) . . ?
C22 C21 C19 110.7(5) . . ?
C24 C21 C19 112.2(6) . . ?
C22 C21 C23 109.9(6) . . ?
C24 C21 C23 109.4(6) . . ?
C19 C21 C23 108.0(5) . . ?
C20 C25 C26 116.0(5) . . ?
C20 C25 C27 127.5(5) . . ?
C26 C25 C27 116.4(5) . . ?
N1 C26 C17 111.7(5) . . ?
N1 C26 C25 124.5(5) . . ?
C17 C26 C25 123.7(5) . . ?
N2 C27 C28 108.1(5) . . ?
N2 C27 C25 118.1(5) . . ?
C28 C27 C25 133.7(5) . . ?
C29 C28 C27 107.8(5) . . ?
C28 C29 C30 107.6(5) . . ?
N2 C30 C31 118.3(5) . . ?
N2 C30 C29 107.1(5) . . ?
C31 C30 C29 132.5(5) . . ?
C30 C31 C41 118.4(5) . . ?
C30 C31 C32 122.2(5) . . ?
C41 C31 C32 119.1(5) . . ?
C37 C32 C33 119.8(8) . . ?
C37 C32 C31 119.5(7) . . ?
C33 C32 C31 120.4(8) . . ?
C32 C33 C34 117.1(10) . . ?
C32 C33 C38 120.4(8) . . ?
C34 C33 C38 122.4(10) . . ?
C35 C34 C33 123.1(13) . . ?
C34 C35 C36 120.8(13) . . ?
C34 C35 C40 114.5(16) . . ?
C36 C35 C40 124.7(16) . . ?
C35 C36 C37 119.5(13) . . ?
C32 C37 C36 119.7(10) . . ?
C32 C37 C39 119.8(7) . . ?
C36 C37 C39 120.5(10) . . ?
C42 C41 N3 108.1(5) . . ?
C42 C41 C31 128.9(5) . . ?
N3 C41 C31 122.5(5) . . ?
C43 C42 C41 107.4(5) . . ?
C42 C43 C44 108.9(5) . . ?
N3 C44 C43 108.4(5) . . ?
N3 C44 C45 125.0(5) . . ?
C43 C44 C45 126.6(5) . . ?
C50 C45 C46 117.1(5) . . ?
C50 C45 C44 119.1(5) . . ?
C46 C45 C44 123.5(4) . . ?
C45 C46 C47 122.8(5) . . ?
C46 C47 C48 119.0(5) . . ?
C46 C47 C51 122.6(5) . . ?
C48 C47 C51 118.3(5) . . ?
C49 C48 C47 120.2(5) . . ?
C48 C49 C50 118.6(5) . . ?
C48 C49 C55 134.4(5) . . ?
C50 C49 C55 106.9(4) . . ?
N8 C50 C45 129.2(5) . . ?
N8 C50 C49 108.4(4) . . ?
C45 C50 C49 122.4(5) . . ?
C53 C51 C52 110.9(6) . . ?
C53 C51 C54 106.6(7) . . ?
C52 C51 C54 105.8(6) . . ?
C53 C51 C47 112.2(5) . . ?
C52 C51 C47 111.3(5) . . ?
C54 C51 C47 109.7(5) . . ?
C56 C55 C57 120.0(4) . . ?
C56 C55 C49 106.3(4) . . ?
C57 C55 C49 133.5(5) . . ?
C60 C56 N8 130.5(5) . . ?
C60 C56 C55 120.1(4) . . ?
N8 C56 C55 109.4(4) . . ?
C58 C57 C55 120.0(5) . . ?
C57 C58 C59 119.5(5) . . ?
C60 C59 C58 120.3(4) . . ?
C60 C59 C62 106.7(4) . . ?
C58 C59 C62 133.0(4) . . ?
C56 C60 C59 119.7(4) . . ?
C56 C60 N5 129.5(4) . . ?
C59 C60 N5 110.6(4) . . ?
N5 C61 C70 126.0(5) . . ?
N5 C61 C62 112.3(4) . . ?
C70 C61 C62 121.3(5) . . ?
C63 C62 C61 118.8(5) . . ?
C63 C62 C59 136.5(5) . . ?
C61 C62 C59 104.5(4) . . ?
C64 C63 C62 121.2(5) . . ?
C68' C64 C63 127.9(16) . . ?
C68' C64 C69 112.9(16) . . ?
C63 C64 C69 119.1(5) . . ?
C63 C64 C68 121.1(5) . . ?
C69 C64 C68 119.8(5) . . ?
C65 C68 C66 111.0(8) . . ?
C65 C68 C64 112.8(7) . . ?
C66 C68 C64 111.7(7) . . ?
C65 C68 C67 106.8(8) . . ?
C66 C68 C67 107.4(7) . . ?
C64 C68 C67 106.7(7) . . ?
C64 C68' C67' 114(3) . . ?
C64 C68' C65' 108(3) . . ?
C67' C68' C65' 105(2) . . ?
C64 C68' C66' 124(3) . . ?
C67' C68' C66' 101.8(19) . . ?
C65' C68' C66' 102.6(19) . . ?
C70 C69 C64 121.6(5) . . ?
C69 C70 C61 117.8(5) . . ?
C69 C70 C71 125.7(5) . . ?
C61 C70 C71 116.5(5) . . ?
N4 C71 C72 108.0(5) . . ?
N4 C71 C70 117.3(5) . . ?
C72 C71 C70 134.6(5) . . ?
C73 C72 C71 107.7(5) . . ?
C72 C73 C74 108.4(5) . . ?
N4 C74 C75 117.9(5) . . ?
N4 C74 C73 106.8(4) . . ?
C75 C74 C73 134.0(5) . . ?
C74 C75 C76 119.1(5) . . ?
C74 C75 C80 121.1(5) . . ?
C76 C75 C80 119.7(5) . . ?
N6 C76 C77 108.5(5) . . ?
N6 C76 C75 123.5(5) . . ?
C77 C76 C75 127.9(5) . . ?
C78 C77 C76 106.4(5) . . ?
C77 C78 C79 108.7(5) . . ?
N6 C79 C78 108.2(5) . . ?
N6 C79 C9 126.4(4) . . ?
C78 C79 C9 125.1(5) . . ?
C85 C80 C81 120.5(5) . . ?
C85 C80 C75 120.3(5) . . ?
C81 C80 C75 119.1(5) . . ?
C80 C81 C82 118.4(5) . . ?
C80 C81 C026 121.5(5) . . ?
C82 C81 C026 120.1(5) . . ?
C83 C82 C81 121.6(6) . . ?
C84 C83 C82 118.0(6) . . ?
C84 C83 C87 121.5(7) . . ?
C82 C83 C87 120.4(7) . . ?
C83 C84 C85 123.4(6) . . ?
C80 C85 C84 118.1(5) . . ?
C80 C85 C86 121.9(5) . . ?
C84 C85 C86 120.1(6) . . ?
F1 B1 N1 109.9(5) . . ?
F1 B1 N2 111.1(5) . . ?
N1 B1 N2 106.5(5) . . ?
F1 B1 N3 104.6(4) . . ?
N1 B1 N3 121.2(5) . . ?
N2 B1 N3 103.2(4) . . ?
F2 B2 N5 110.2(4) . . ?
F2 B2 N4 110.6(4) . . ?
N5 B2 N4 106.4(4) . . ?
F2 B2 N6 104.2(4) . . ?
N5 B2 N6 121.8(5) . . ?
N4 B2 N6 103.3(4) . . ?
C1 N1 C26 105.3(4) . . ?
C1 N1 B1 131.4(4) . . ?
C26 N1 B1 123.2(4) . . ?
C27 N2 C30 109.0(4) . . ?
C27 N2 B1 130.3(5) . . ?
C30 N2 B1 120.6(5) . . ?
C44 N3 C41 107.3(4) . . ?
C44 N3 B1 136.2(4) . . ?
C41 N3 B1 113.5(4) . . ?
C71 N4 C74 108.9(4) . . ?
C71 N4 B2 129.6(4) . . ?
C74 N4 B2 121.2(4) . . ?
C61 N5 C60 105.7(4) . . ?
C61 N5 B2 123.0(4) . . ?
C60 N5 B2 130.9(4) . . ?
C79 N6 C76 108.1(4) . . ?
C79 N6 B2 133.6(4) . . ?
C76 N6 B2 114.0(4) . . ?
C2 N7 C8 108.8(4) . . ?
C50 N8 C56 108.9(4) . . ?

loop_
_geom_bond_atom_site_label_1
_geom_bond_atom_site_label_2
_geom_bond_distance
_geom_bond_site_symmetry_2
_geom_bond_publ_flag
C1 C2 1.379(7) . ?
C1 N1 1.395(6) . ?
C1 C6 1.408(7) . ?
C2 N7 1.361(6) . ?
C2 C3 1.412(7) . ?
C3 C4 1.410(7) . ?
C3 C7 1.453(7) . ?
C4 C5 1.375(7) . ?
C5 C6 1.405(7) . ?
C6 C17 1.445(7) . ?
C7 C12 1.398(7) . ?
C7 C8 1.400(7) . ?
C8 C9 1.385(7) . ?
C8 N7 1.390(6) . ?
C9 C10 1.382(6) . ?
C9 C79 1.460(7) . ?
C10 C11 1.402(7) . ?
C11 C12 1.389(7) . ?
C11 C13' 1.47(4) . ?
C11 C13 1.526(12) . ?
C13 C16 1.510(10) . ?
C13 C15 1.515(10) . ?
C13 C14 1.531(10) . ?
C16' C13' 1.55(2) . ?
C15' C13' 1.54(2) . ?
C14' C13' 1.54(2) . ?
C17 C18 1.379(7) . ?
C17 C26 1.401(8) . ?
C18 C19 1.407(7) . ?
C19 C20 1.382(8) . ?
C19 C21 1.538(8) . ?
C20 C25 1.393(7) . ?
C21 C22 1.523(8) . ?
C21 C24 1.530(8) . ?
C21 C23 1.562(9) . ?
C25 C26 1.408(7) . ?
C25 C27 1.443(7) . ?
C026 C81 1.504(8) . ?
C26 N1 1.396(6) . ?
C27 N2 1.340(6) . ?
C27 C28 1.424(7) . ?
C28 C29 1.352(8) . ?
C29 C30 1.420(7) . ?
C30 N2 1.383(7) . ?
C30 C31 1.395(7) . ?
C31 C41 1.436(7) . ?
C31 C32 1.455(8) . ?
C32 C37 1.410(11) . ?
C32 C33 1.412(11) . ?
C33 C34 1.421(13) . ?
C33 C38 1.467(13) . ?
C34 C35 1.330(18) . ?
C35 C36 1.383(18) . ?
C35 C40 1.512(15) . ?
C36 C37 1.417(12) . ?
C37 C39 1.521(12) . ?
C41 C42 1.392(7) . ?
C41 N3 1.403(6) . ?
C42 C43 1.365(7) . ?
C43 C44 1.388(7) . ?
C44 N3 1.368(6) . ?
C44 C45 1.455(7) . ?
C45 C50 1.379(6) . ?
C45 C46 1.384(7) . ?
C46 C47 1.386(7) . ?
C47 C48 1.392(7) . ?
C47 C51 1.547(7) . ?
C48 C49 1.390(7) . ?
C49 C50 1.405(7) . ?
C49 C55 1.446(7) . ?
C50 N8 1.376(6) . ?
C51 C53 1.522(9) . ?
C51 C52 1.524(9) . ?
C51 C54 1.531(9) . ?
C55 C56 1.388(7) . ?
C55 C57 1.405(6) . ?
C56 C60 1.375(6) . ?
C56 N8 1.382(6) . ?
C57 C58 1.372(7) . ?
C58 C59 1.403(7) . ?
C59 C60 1.394(6) . ?
C59 C62 1.459(6) . ?
C60 N5 1.398(6) . ?
C61 N5 1.377(6) . ?
C61 C70 1.402(7) . ?
C61 C62 1.404(7) . ?
C62 C63 1.387(6) . ?
C63 C64 1.379(7) . ?
C64 C68' 1.37(4) . ?
C64 C69 1.401(7) . ?
C64 C68 1.543(10) . ?
C65 C68 1.486(10) . ?
C66 C68 1.512(10) . ?
C67 C68 1.561(11) . ?
C65' C68' 1.54(2) . ?
C66' C68' 1.55(2) . ?
C67' C68' 1.54(2) . ?
C69 C70 1.389(7) . ?
C70 C71 1.454(7) . ?
C71 N4 1.360(6) . ?
C71 C72 1.428(7) . ?
C72 C73 1.361(7) . ?
C73 C74 1.421(7) . ?
C74 N4 1.397(6) . ?
C74 C75 1.398(7) . ?
C75 C76 1.408(7) . ?
C75 C80 1.472(7) . ?
C76 N6 1.398(6) . ?
C76 C77 1.403(7) . ?
C77 C78 1.379(7) . ?
C78 C79 1.408(7) . ?
C79 N6 1.355(6) . ?
C80 C85 1.390(7) . ?
C80 C81 1.394(7) . ?
C81 C82 1.413(8) . ?
C82 C83 1.376(8) . ?
C83 C84 1.358(8) . ?
C83 C87 1.527(8) . ?
C84 C85 1.397(7) . ?
C85 C86 1.504(8) . ?
B1 F1 1.414(7) . ?
B1 N1 1.490(8) . ?
B1 N2 1.525(7) . ?
B1 N3 1.566(7) . ?
B2 F2 1.398(6) . ?
B2 N5 1.500(7) . ?
B2 N4 1.542(7) . ?
B2 N6 1.571(7) . ?

loop_
_geom_torsion_atom_site_label_1
_geom_torsion_atom_site_label_2
_geom_torsion_atom_site_label_3
_geom_torsion_atom_site_label_4
_geom_torsion
_geom_torsion_site_symmetry_1
_geom_torsion_site_symmetry_2
_geom_torsion_site_symmetry_3
_geom_torsion_site_symmetry_4
_geom_torsion_publ_flag
N1 C1 C2 N7 1.8(10) . . . . ?
C6 C1 C2 N7 -176.0(5) . . . . ?
N1 C1 C2 C3 -177.5(5) . . . . ?
C6 C1 C2 C3 4.7(8) . . . . ?
N7 C2 C3 C4 176.7(5) . . . . ?
C1 C2 C3 C4 -3.9(8) . . . . ?
N7 C2 C3 C7 -0.6(6) . . . . ?
C1 C2 C3 C7 178.8(5) . . . . ?
C2 C3 C4 C5 2.1(8) . . . . ?
C7 C3 C4 C5 178.4(6) . . . . ?
C3 C4 C5 C6 -1.0(8) . . . . ?
C4 C5 C6 C1 1.6(8) . . . . ?
C4 C5 C6 C17 -178.5(6) . . . . ?
C2 C1 C6 C5 -3.6(8) . . . . ?
N1 C1 C6 C5 178.3(5) . . . . ?
C2 C1 C6 C17 176.6(5) . . . . ?
N1 C1 C6 C17 -1.6(6) . . . . ?
C4 C3 C7 C12 3.1(11) . . . . ?
C2 C3 C7 C12 179.8(6) . . . . ?
C4 C3 C7 C8 -177.0(6) . . . . ?
C2 C3 C7 C8 -0.3(6) . . . . ?
C12 C7 C8 C9 2.1(8) . . . . ?
C3 C7 C8 C9 -177.8(5) . . . . ?
C12 C7 C8 N7 -179.0(4) . . . . ?
C3 C7 C8 N7 1.2(6) . . . . ?
N7 C8 C9 C10 -179.9(5) . . . . ?
C7 C8 C9 C10 -1.2(7) . . . . ?
N7 C8 C9 C79 6.0(8) . . . . ?
C7 C8 C9 C79 -175.3(5) . . . . ?
C8 C9 C10 C11 -1.3(7) . . . . ?
C79 C9 C10 C11 172.7(5) . . . . ?
C9 C10 C11 C12 2.7(8) . . . . ?
C9 C10 C11 C13' -170.2(15) . . . . ?
C9 C10 C11 C13 -174.6(6) . . . . ?
C10 C11 C12 C7 -1.7(8) . . . . ?
C13' C11 C12 C7 171.1(15) . . . . ?
C13 C11 C12 C7 175.7(6) . . . . ?
C8 C7 C12 C11 -0.6(7) . . . . ?
C3 C7 C12 C11 179.2(5) . . . . ?
C12 C11 C13 C16 166.6(8) . . . . ?
C10 C11 C13 C16 -16.2(11) . . . . ?
C12 C11 C13 C15 45.4(10) . . . . ?
C10 C11 C13 C15 -137.4(7) . . . . ?
C12 C11 C13 C14 -71.1(9) . . . . ?
C10 C11 C13 C14 106.1(8) . . . . ?
C12 C11 C13' C14' 129.6(19) . . . . ?
C10 C11 C13' C14' -58(2) . . . . ?
C12 C11 C13' C15' 8(3) . . . . ?
C10 C11 C13' C15' -179.8(18) . . . . ?
C12 C11 C13' C16' -112(2) . . . . ?
C10 C11 C13' C16' 61(3) . . . . ?
C5 C6 C17 C18 1.0(12) . . . . ?
C1 C6 C17 C18 -179.1(7) . . . . ?
C5 C6 C17 C26 178.1(6) . . . . ?
C1 C6 C17 C26 -2.1(6) . . . . ?
C26 C17 C18 C19 -1.0(8) . . . . ?
C6 C17 C18 C19 175.9(6) . . . . ?
C17 C18 C19 C20 -5.1(9) . . . . ?
C17 C18 C19 C21 172.9(6) . . . . ?
C18 C19 C20 C25 5.3(9) . . . . ?
C21 C19 C20 C25 -172.7(6) . . . . ?
C20 C19 C21 C22 -125.4(6) . . . . ?
C18 C19 C21 C22 56.6(8) . . . . ?
C20 C19 C21 C24 -6.4(9) . . . . ?
C18 C19 C21 C24 175.5(6) . . . . ?
C20 C19 C21 C23 114.3(7) . . . . ?
C18 C19 C21 C23 -63.7(7) . . . . ?
C19 C20 C25 C26 0.6(8) . . . . ?
C19 C20 C25 C27 177.4(6) . . . . ?
C18 C17 C26 N1 -177.1(5) . . . . ?
C6 C17 C26 N1 5.1(6) . . . . ?
C18 C17 C26 C25 7.4(9) . . . . ?
C6 C17 C26 C25 -170.4(5) . . . . ?
C20 C25 C26 N1 177.9(5) . . . . ?
C27 C25 C26 N1 0.6(8) . . . . ?
C20 C25 C26 C17 -7.2(8) . . . . ?
C27 C25 C26 C17 175.6(5) . . . . ?
C20 C25 C27 N2 -168.9(5) . . . . ?
C26 C25 C27 N2 8.0(8) . . . . ?
C20 C25 C27 C28 7.6(11) . . . . ?
C26 C25 C27 C28 -175.5(6) . . . . ?
N2 C27 C28 C29 1.7(7) . . . . ?
C25 C27 C28 C29 -175.1(6) . . . . ?
C27 C28 C29 C30 1.8(7) . . . . ?
C28 C29 C30 N2 -4.6(6) . . . . ?
C28 C29 C30 C31 158.1(6) . . . . ?
N2 C30 C31 C41 8.9(8) . . . . ?
C29 C30 C31 C41 -152.3(6) . . . . ?
N2 C30 C31 C32 -177.5(6) . . . . ?
C29 C30 C31 C32 21.3(10) . . . . ?
C30 C31 C32 C37 103.6(8) . . . . ?
C41 C31 C32 C37 -82.8(8) . . . . ?
C30 C31 C32 C33 -82.2(8) . . . . ?
C41 C31 C32 C33 91.4(8) . . . . ?
C37 C32 C33 C34 -1.6(11) . . . . ?
C31 C32 C33 C34 -175.8(7) . . . . ?
C37 C32 C33 C38 178.3(8) . . . . ?
C31 C32 C33 C38 4.1(11) . . . . ?
C32 C33 C34 C35 2.1(17) . . . . ?
C38 C33 C34 C35 -177.8(13) . . . . ?
C33 C34 C35 C36 -1(2) . . . . ?
C33 C34 C35 C40 176.9(10) . . . . ?
C34 C35 C36 C37 -1(2) . . . . ?
C40 C35 C36 C37 -178.3(11) . . . . ?
C33 C32 C37 C36 0.2(12) . . . . ?
C31 C32 C37 C36 174.4(7) . . . . ?
C33 C32 C37 C39 179.8(8) . . . . ?
C31 C32 C37 C39 -6.0(11) . . . . ?
C35 C36 C37 C32 1.0(16) . . . . ?
C35 C36 C37 C39 -178.6(11) . . . . ?
C30 C31 C41 C42 163.8(6) . . . . ?
C32 C31 C41 C42 -10.1(10) . . . . ?
C30 C31 C41 N3 -6.9(8) . . . . ?
C32 C31 C41 N3 179.3(6) . . . . ?
N3 C41 C42 C43 1.5(7) . . . . ?
C31 C41 C42 C43 -170.2(6) . . . . ?
C41 C42 C43 C44 -1.1(7) . . . . ?
C42 C43 C44 N3 0.3(7) . . . . ?
C42 C43 C44 C45 176.2(5) . . . . ?
N3 C44 C45 C50 -133.3(5) . . . . ?
C43 C44 C45 C50 51.4(8) . . . . ?
N3 C44 C45 C46 53.0(8) . . . . ?
C43 C44 C45 C46 -122.2(6) . . . . ?
C50 C45 C46 C47 0.6(8) . . . . ?
C44 C45 C46 C47 174.3(5) . . . . ?
C45 C46 C47 C48 0.8(9) . . . . ?
C45 C46 C47 C51 -175.5(5) . . . . ?
C46 C47 C48 C49 0.1(8) . . . . ?
C51 C47 C48 C49 176.5(5) . . . . ?
C47 C48 C49 C50 -2.2(8) . . . . ?
C47 C48 C49 C55 -178.3(6) . . . . ?
C46 C45 C50 N8 -179.4(5) . . . . ?
C44 C45 C50 N8 6.6(8) . . . . ?
C46 C45 C50 C49 -2.8(8) . . . . ?
C44 C45 C50 C49 -176.8(5) . . . . ?
C48 C49 C50 N8 -179.2(5) . . . . ?
C55 C49 C50 N8 -2.1(6) . . . . ?
C48 C49 C50 C45 3.6(8) . . . . ?
C55 C49 C50 C45 -179.3(5) . . . . ?
C46 C47 C51 C53 3.8(9) . . . . ?
C48 C47 C51 C53 -172.5(7) . . . . ?
C46 C47 C51 C52 -121.1(6) . . . . ?
C48 C47 C51 C52 62.6(8) . . . . ?
C46 C47 C51 C54 122.1(6) . . . . ?
C48 C47 C51 C54 -54.2(8) . . . . ?
C48 C49 C55 C56 177.9(6) . . . . ?
C50 C49 C55 C56 1.5(6) . . . . ?
C48 C49 C55 C57 3.5(11) . . . . ?
C50 C49 C55 C57 -173.0(5) . . . . ?
C57 C55 C56 C60 -3.4(8) . . . . ?
C49 C55 C56 C60 -178.7(5) . . . . ?
C57 C55 C56 N8 175.0(4) . . . . ?
C49 C55 C56 N8 -0.3(6) . . . . ?
C56 C55 C57 C58 -2.8(8) . . . . ?
C49 C55 C57 C58 171.1(6) . . . . ?
C55 C57 C58 C59 4.3(8) . . . . ?
C57 C58 C59 C60 0.3(8) . . . . ?
C57 C58 C59 C62 -175.9(5) . . . . ?
N8 C56 C60 C59 -170.1(5) . . . . ?
C55 C56 C60 C59 7.9(7) . . . . ?
N8 C56 C60 N5 4.5(9) . . . . ?
C55 C56 C60 N5 -177.4(5) . . . . ?
C58 C59 C60 C56 -6.4(8) . . . . ?
C62 C59 C60 C56 170.7(5) . . . . ?
C58 C59 C60 N5 178.0(5) . . . . ?
C62 C59 C60 N5 -4.9(6) . . . . ?
N5 C61 C62 C63 177.1(5) . . . . ?
C70 C61 C62 C63 4.3(8) . . . . ?
N5 C61 C62 C59 1.8(6) . . . . ?
C70 C61 C62 C59 -171.0(5) . . . . ?
C60 C59 C62 C63 -172.2(6) . . . . ?
C58 C59 C62 C63 4.4(11) . . . . ?
C60 C59 C62 C61 1.9(5) . . . . ?
C58 C59 C62 C61 178.5(6) . . . . ?
C61 C62 C63 C64 -1.3(8) . . . . ?
C59 C62 C63 C64 172.1(6) . . . . ?
C62 C63 C64 C68' 180(2) . . . . ?
C62 C63 C64 C69 -2.3(8) . . . . ?
C62 C63 C64 C68 175.6(6) . . . . ?
C63 C64 C68 C65 21.4(11) . . . . ?
C69 C64 C68 C65 -160.7(8) . . . . ?
C63 C64 C68 C66 147.4(7) . . . . ?
C69 C64 C68 C66 -34.8(10) . . . . ?
C63 C64 C68 C67 -95.5(8) . . . . ?
C69 C64 C68 C67 82.3(8) . . . . ?
C63 C64 C68' C67' -56(3) . . . . ?
C69 C64 C68' C67' 126(2) . . . . ?
C63 C64 C68' C65' 60(3) . . . . ?
C69 C64 C68' C65' -118(2) . . . . ?
C63 C64 C68' C66' 179(2) . . . . ?
C69 C64 C68' C66' 1(3) . . . . ?
C68' C64 C69 C70 -178.7(17) . . . . ?
C63 C64 C69 C70 3.2(9) . . . . ?
C68 C64 C69 C70 -174.7(6) . . . . ?
C64 C69 C70 C61 -0.3(8) . . . . ?
C64 C69 C70 C71 179.9(5) . . . . ?
N5 C61 C70 C69 -175.2(5) . . . . ?
C62 C61 C70 C69 -3.5(8) . . . . ?
N5 C61 C70 C71 4.6(8) . . . . ?
C62 C61 C70 C71 176.4(5) . . . . ?
C69 C70 C71 N4 -176.4(5) . . . . ?
C61 C70 C71 N4 3.8(8) . . . . ?
C69 C70 C71 C72 0.9(11) . . . . ?
C61 C70 C71 C72 -179.0(6) . . . . ?
N4 C71 C72 C73 1.5(7) . . . . ?
C70 C71 C72 C73 -175.9(6) . . . . ?
C71 C72 C73 C74 1.2(7) . . . . ?
C72 C73 C74 N4 -3.4(6) . . . . ?
C72 C73 C74 C75 162.6(6) . . . . ?
N4 C74 C75 C76 8.0(7) . . . . ?
C73 C74 C75 C76 -156.8(6) . . . . ?
N4 C74 C75 C80 -175.5(5) . . . . ?
C73 C74 C75 C80 19.7(9) . . . . ?
C74 C75 C76 N6 -4.4(8) . . . . ?
C80 C75 C76 N6 179.0(5) . . . . ?
C74 C75 C76 C77 171.8(5) . . . . ?
C80 C75 C76 C77 -4.7(9) . . . . ?
N6 C76 C77 C78 2.7(6) . . . . ?
C75 C76 C77 C78 -174.0(5) . . . . ?
C76 C77 C78 C79 -0.8(7) . . . . ?
C77 C78 C79 N6 -1.4(6) . . . . ?
C77 C78 C79 C9 172.1(5) . . . . ?
C10 C9 C79 N6 46.2(8) . . . . ?
C8 C9 C79 N6 -140.0(5) . . . . ?
C10 C9 C79 C78 -126.1(6) . . . . ?
C8 C9 C79 C78 47.7(8) . . . . ?
C74 C75 C80 C85 -78.6(7) . . . . ?
C76 C75 C80 C85 97.8(6) . . . . ?
C74 C75 C80 C81 104.6(6) . . . . ?
C76 C75 C80 C81 -78.9(7) . . . . ?
C85 C80 C81 C82 3.1(8) . . . . ?
C75 C80 C81 C82 179.9(5) . . . . ?
C85 C80 C81 C026 -177.9(5) . . . . ?
C75 C80 C81 C026 -1.2(8) . . . . ?
C80 C81 C82 C83 0.0(9) . . . . ?
C026 C81 C82 C83 -179.0(6) . . . . ?
C81 C82 C83 C84 -2.7(9) . . . . ?
C81 C82 C83 C87 -178.6(6) . . . . ?
C82 C83 C84 C85 2.4(10) . . . . ?
C87 C83 C84 C85 178.3(6) . . . . ?
C81 C80 C85 C84 -3.4(8) . . . . ?
C75 C80 C85 C84 179.9(5) . . . . ?
C81 C80 C85 C86 177.3(5) . . . . ?
C75 C80 C85 C86 0.6(8) . . . . ?
C83 C84 C85 C80 0.6(9) . . . . ?
C83 C84 C85 C86 179.9(6) . . . . ?
C2 C1 N1 C26 -173.4(5) . . . . ?
C6 C1 N1 C26 4.6(6) . . . . ?
C2 C1 N1 B1 3.2(9) . . . . ?
C6 C1 N1 B1 -178.8(5) . . . . ?
C17 C26 N1 C1 -6.1(6) . . . . ?
C25 C26 N1 C1 169.4(5) . . . . ?
C17 C26 N1 B1 176.9(5) . . . . ?
C25 C26 N1 B1 -7.6(9) . . . . ?
F1 B1 N1 C1 -50.6(8) . . . . ?
N2 B1 N1 C1 -171.1(5) . . . . ?
N3 B1 N1 C1 71.6(8) . . . . ?
F1 B1 N1 C26 125.5(5) . . . . ?
N2 B1 N1 C26 5.0(7) . . . . ?
N3 B1 N1 C26 -112.3(6) . . . . ?
C28 C27 N2 C30 -4.6(6) . . . . ?
C25 C27 N2 C30 172.7(5) . . . . ?
C28 C27 N2 B1 171.5(5) . . . . ?
C25 C27 N2 B1 -11.2(9) . . . . ?
C31 C30 N2 C27 -159.9(5) . . . . ?
C29 C30 N2 C27 5.7(6) . . . . ?
C31 C30 N2 B1 23.6(8) . . . . ?
C29 C30 N2 B1 -170.8(5) . . . . ?
F1 B1 N2 C27 -115.2(6) . . . . ?
N1 B1 N2 C27 4.5(8) . . . . ?
N3 B1 N2 C27 133.1(6) . . . . ?
F1 B1 N2 C30 60.5(7) . . . . ?
N1 B1 N2 C30 -179.8(5) . . . . ?
N3 B1 N2 C30 -51.2(6) . . . . ?
C43 C44 N3 C41 0.6(6) . . . . ?
C45 C44 N3 C41 -175.3(5) . . . . ?
C43 C44 N3 B1 -157.3(6) . . . . ?
C45 C44 N3 B1 26.7(9) . . . . ?
C42 C41 N3 C44 -1.3(6) . . . . ?
C31 C41 N3 C44 171.0(5) . . . . ?
C42 C41 N3 B1 162.2(5) . . . . ?
C31 C41 N3 B1 -25.5(7) . . . . ?
F1 B1 N3 C44 90.1(7) . . . . ?
N1 B1 N3 C44 -34.6(9) . . . . ?
N2 B1 N3 C44 -153.6(6) . . . . ?
F1 B1 N3 C41 -66.9(5) . . . . ?
N1 B1 N3 C41 168.4(5) . . . . ?
N2 B1 N3 C41 49.4(6) . . . . ?
C72 C71 N4 C74 -3.6(6) . . . . ?
C70 C71 N4 C74 174.3(5) . . . . ?
C72 C71 N4 B2 170.0(5) . . . . ?
C70 C71 N4 B2 -12.1(8) . . . . ?
C75 C74 N4 C71 -164.3(5) . . . . ?
C73 C74 N4 C71 4.4(6) . . . . ?
C75 C74 N4 B2 21.5(7) . . . . ?
C73 C74 N4 B2 -169.9(5) . . . . ?
F2 B2 N4 C71 -109.4(6) . . . . ?
N5 B2 N4 C71 10.3(7) . . . . ?
N6 B2 N4 C71 139.7(5) . . . . ?
F2 B2 N4 C74 63.6(6) . . . . ?
N5 B2 N4 C74 -176.7(4) . . . . ?
N6 B2 N4 C74 -47.4(6) . . . . ?
C70 C61 N5 C60 167.7(5) . . . . ?
C62 C61 N5 C60 -4.7(6) . . . . ?
C70 C61 N5 B2 -5.8(8) . . . . ?
C62 C61 N5 B2 -178.2(5) . . . . ?
C56 C60 N5 C61 -169.1(5) . . . . ?
C59 C60 N5 C61 5.9(6) . . . . ?
C56 C60 N5 B2 3.7(9) . . . . ?
C59 C60 N5 B2 178.8(5) . . . . ?
F2 B2 N5 C61 119.0(5) . . . . ?
N4 B2 N5 C61 -1.0(7) . . . . ?
N6 B2 N5 C61 -118.7(5) . . . . ?
F2 B2 N5 C60 -52.8(7) . . . . ?
N4 B2 N5 C60 -172.8(5) . . . . ?
N6 B2 N5 C60 69.5(7) . . . . ?
C78 C79 N6 C76 3.0(6) . . . . ?
C9 C79 N6 C76 -170.4(5) . . . . ?
C78 C79 N6 B2 -151.5(5) . . . . ?
C9 C79 N6 B2 35.1(9) . . . . ?
C77 C76 N6 C79 -3.6(6) . . . . ?
C75 C76 N6 C79 173.3(5) . . . . ?
C77 C76 N6 B2 156.5(4) . . . . ?
C75 C76 N6 B2 -26.6(7) . . . . ?
F2 B2 N6 C79 85.2(6) . . . . ?
N5 B2 N6 C79 -39.9(8) . . . . ?
N4 B2 N6 C79 -159.1(5) . . . . ?
F2 B2 N6 C76 -68.2(5) . . . . ?
N5 B2 N6 C76 166.7(5) . . . . ?
N4 B2 N6 C76 47.5(6) . . . . ?
C1 C2 N7 C8 -178.0(5) . . . . ?
C3 C2 N7 C8 1.4(6) . . . . ?
C9 C8 N7 C2 177.3(5) . . . . ?
C7 C8 N7 C2 -1.6(6) . . . . ?
C45 C50 N8 C56 178.9(5) . . . . ?
C49 C50 N8 C56 1.9(5) . . . . ?
C60 C56 N8 C50 177.2(5) . . . . ?
C55 C56 N8 C50 -1.0(6) . . . . ?
